data_4350215
loop_
_publ_author_name
'Fu, Ming-Lai'
'Guo, Guo-Cong'
'Liu, Xi'
'Chen, Wen-Tong'
'Liu, Bing'
'Huang, Jin-Shun'

_publ_section_title
;
 Incorporation of a new type of transition metal complex into the
 thioarsenate anion: syntheses, structures, and properties of two novel
 compounds [Mn3(2,2'-bipy)3(AsVS4)2]n.nH2O and Mn2(2,2'-bipy)As2IIIS5.
;
_journal_issue 15
_journal_name_full 'Inorganic chemistry'
_journal_page_first 5793
_journal_page_last 5798
_journal_paper_doi 10.1021/ic0600228
_journal_volume 45
_journal_year 2006
_chemical_formula_sum 'C10 H8 As2 Mn2 N2 S5'
_chemical_formula_weight 576.20
_space_group_IT_number 14
_space_group_name_Hall '-P 2ybc'
_space_group_name_H-M_alt 'P 1 21/c 1'
_symmetry_cell_setting monoclinic
_symmetry_space_group_name_H-M 'P 1 21/c 1'
_atom_sites_solution_hydrogens geom
_atom_sites_solution_primary direct
_atom_sites_solution_secondary difmap
_audit_creation_method SHELXL-97
_cell_angle_alpha 90.00
_cell_angle_beta 105.710(2)
_cell_angle_gamma 90.00
_cell_formula_units_Z 4
_cell_length_a 11.198(2)
_cell_length_b 12.228(2)
_cell_length_c 12.3655(19)
_cell_measurement_temperature 293(2)
_cell_volume 1629.9(5)
_computing_cell_refinement 'Crystalclear (Rigaku Corp., 2002)'
_computing_data_collection 'Crystalclear (Rigaku Corp., 2002)'
_computing_data_reduction 'Crystalclear (Rigaku Corp., 2002)'
_computing_publication_material 'Siemens SHELXTL^TM^5'
_computing_structure_refinement 'Siemens SHELXTL^TM^5'
_computing_structure_solution 'Siemens SHELXTL^TM^5''
_diffrn_ambient_temperature 293(2)
_diffrn_measured_fraction_theta_full 0.992
_diffrn_measured_fraction_theta_max 0.992
_diffrn_measurement_device_type 'Rigaku Mercury CCD'
_diffrn_measurement_method \w
_diffrn_radiation_monochromator graphite
_diffrn_radiation_source 'rotating anode generator'
_diffrn_radiation_type MoK\a
_diffrn_radiation_wavelength 0.71073
_diffrn_reflns_av_R_equivalents 0.0548
_diffrn_reflns_av_sigmaI/netI 0.0706
_diffrn_reflns_limit_h_max 12
_diffrn_reflns_limit_h_min -13
_diffrn_reflns_limit_k_max 14
_diffrn_reflns_limit_k_min -11
_diffrn_reflns_limit_l_max 14
_diffrn_reflns_limit_l_min -14
_diffrn_reflns_number 10246
_diffrn_reflns_theta_full 25.02
_diffrn_reflns_theta_max 25.02
_diffrn_reflns_theta_min 3.32
_exptl_absorpt_coefficient_mu 6.209
_exptl_absorpt_correction_T_max 1.0000
_exptl_absorpt_correction_T_min 0.4454
_exptl_absorpt_correction_type multi-scan
_exptl_absorpt_process_details 'Sphere(Rigaku Crystalclear)'
_exptl_crystal_colour Red
_exptl_crystal_density_diffrn 2.348
_exptl_crystal_density_method 'not measured'
_exptl_crystal_description Platelet
_exptl_crystal_F_000 1112
_exptl_crystal_size_max 0.22
_exptl_crystal_size_mid 0.20
_exptl_crystal_size_min 0.17
_refine_diff_density_max 1.174
_refine_diff_density_min -0.681
_refine_diff_density_rms 0.136
_refine_ls_extinction_method none
_refine_ls_goodness_of_fit_ref 1.008
_refine_ls_hydrogen_treatment constr
_refine_ls_matrix_type full
_refine_ls_number_parameters 190
_refine_ls_number_reflns 2870
_refine_ls_number_restraints 0
_refine_ls_restrained_S_all 1.008
_refine_ls_R_factor_all 0.0747
_refine_ls_R_factor_gt 0.0427
_refine_ls_shift/su_max 0.001
_refine_ls_shift/su_mean 0.000
_refine_ls_structure_factor_coef Fsqd
_refine_ls_weighting_details 'calc w=1/[\s^2^(Fo^2^)+(0.0200P)^2^+0.0000P] where P=(Fo^2^+2Fc^2^)/3'
_refine_ls_weighting_scheme calc
_refine_ls_wR_factor_gt 0.0766
_refine_ls_wR_factor_ref 0.0864
_reflns_number_gt 1914
_reflns_number_total 2870
_reflns_threshold_expression >2sigma(I)
_cod_data_source_file ic0600228si20060105_043210.cif
_cod_data_source_block 14
_cod_depositor_comments
;
The following automatic conversions were performed:

data item '_exptl_absorpt_correction_type' value 'Multiscan' was
changed to 'multi-scan' in accordance with the
/home/saulius/struct/COD-crude-data/automatic-downloads/DataCite-retrospective/ACS/depositions/lib/dictionaries/cif_core.dic
dictionary named 'cif_core.dic' version 2.4.2 last updated on
2011-04-26.

data item '_symmetry_cell_setting' value 'Monoclinic' was changed to
'monoclinic' in accordance with the
/home/saulius/struct/COD-crude-data/automatic-downloads/DataCite-retrospective/ACS/depositions/lib/dictionaries/cif_core.dic
dictionary named 'cif_core.dic' version 2.4.2 last updated on
2011-04-26.

Automatic conversion script
Id: cif_fix_values 6909 2019-04-08 15:41:33Z antanas 
;
_cod_original_sg_symbol_H-M P2(1)/c
_cod_database_code 4350215

loop_
_symmetry_equiv_pos_as_xyz
'x, y, z'
'-x, y+1/2, -z+1/2'
'-x, -y, -z'
'x, -y-1/2, z-1/2'

loop_
_atom_site_label
_atom_site_type_symbol
_atom_site_fract_x
_atom_site_fract_y
_atom_site_fract_z
_atom_site_U_iso_or_equiv
_atom_site_adp_type
_atom_site_occupancy
_atom_site_symmetry_multiplicity
_atom_site_calc_flag
_atom_site_refinement_flags
Mn1 Mn 0.50091(5) 0.14742(3) 0.00924(3) 0.02435(13) Uani 1 1 d .
Mn2 Mn 0.64875(5) 0.29683(4) 0.26537(3) 0.02821(15) Uani 1 1 d .
As1 As 0.63714(3) 0.00070(2) 0.24299(2) 0.02250(9) Uani 1 1 d .
As2 As 0.36634(3) 0.20915(2) 0.25776(2) 0.02288(9) Uani 1 1 d .
S1 S 0.71280(8) 0.13460(6) 0.15500(6) 0.0249(2) Uani 1 1 d .
S2 S 0.44076(7) -0.00812(6) 0.13023(6) 0.0232(2) Uani 1 1 d .
S3 S 0.71335(8) -0.14478(6) 0.16064(6) 0.0244(2) Uani 1 1 d .
S4 S 0.54531(8) 0.18868(6) 0.39091(6) 0.0240(2) Uani 1 1 d .
S5 S 0.43377(8) 0.29896(6) 0.12794(6) 0.0236(2) Uani 1 1 d .
N1 N 0.8320(2) 0.30120(18) 0.39591(17) 0.0252(8) Uani 1 1 d .
N2 N 0.7627(2) 0.42350(18) 0.21081(17) 0.0249(8) Uani 1 1 d .
C1 C 0.8627(3) 0.2349(3) 0.4857(2) 0.0379(11) Uani 1 1 d .
H1A H 0.8037 0.1860 0.4972 0.045 Uiso 1 1 calc R
C2 C 0.9784(3) 0.2368(3) 0.5614(2) 0.0448(13) Uani 1 1 d .
H2A H 0.9965 0.1902 0.6232 0.054 Uiso 1 1 calc R
C3 C 1.0662(3) 0.3074(3) 0.5453(2) 0.0463(13) Uani 1 1 d .
H3A H 1.1453 0.3090 0.5947 0.056 Uiso 1 1 calc R
C4 C 1.0344(3) 0.3764(2) 0.4535(2) 0.0342(11) Uani 1 1 d .
H4A H 1.0913 0.4272 0.4417 0.041 Uiso 1 1 calc R
C5 C 0.9192(3) 0.3697(2) 0.3805(2) 0.0248(9) Uani 1 1 d .
C6 C 0.8784(3) 0.4391(2) 0.2761(2) 0.0254(9) Uani 1 1 d .
C7 C 0.9586(3) 0.5135(2) 0.2492(2) 0.0386(11) Uani 1 1 d .
H7A H 1.0384 0.5229 0.2959 0.046 Uiso 1 1 calc R
C8 C 0.9185(3) 0.5731(3) 0.1523(3) 0.0504(12) Uani 1 1 d .
H8A H 0.9712 0.6231 0.1321 0.060 Uiso 1 1 calc R
C9 C 0.7997(3) 0.5587(3) 0.0850(2) 0.0430(12) Uani 1 1 d .
H9A H 0.7708 0.5988 0.0192 0.052 Uiso 1 1 calc R
C10 C 0.7252(3) 0.4839(2) 0.1171(2) 0.0297(10) Uani 1 1 d .
H10A H 0.6448 0.4745 0.0718 0.036 Uiso 1 1 calc R

loop_
_atom_site_aniso_label
_atom_site_aniso_U_11
_atom_site_aniso_U_22
_atom_site_aniso_U_33
_atom_site_aniso_U_23
_atom_site_aniso_U_13
_atom_site_aniso_U_12
Mn1 0.0340(3) 0.0212(2) 0.0191(2) 0.00033(19) 0.0093(2) 0.0001(2)
Mn2 0.0276(3) 0.0299(3) 0.0263(2) 0.0032(2) 0.0061(2) -0.0075(2)
As1 0.02982(18) 0.01894(15) 0.01931(14) -0.00053(13) 0.00764(13) -0.00142(14)
As2 0.02671(19) 0.02060(16) 0.02195(15) -0.00129(13) 0.00765(14) -0.00211(14)
S1 0.0255(5) 0.0239(4) 0.0266(4) 0.0020(3) 0.0093(3) -0.0044(3)
S2 0.0253(4) 0.0210(4) 0.0243(4) -0.0012(3) 0.0084(3) -0.0013(3)
S3 0.0257(4) 0.0218(4) 0.0292(4) 0.0015(3) 0.0133(3) -0.0007(3)
S4 0.0299(5) 0.0218(4) 0.0199(4) 0.0005(3) 0.0061(3) 0.0032(3)
S5 0.0312(5) 0.0223(4) 0.0178(3) 0.0008(3) 0.0077(3) 0.0016(3)
N1 0.0257(15) 0.0246(13) 0.0262(12) 0.0024(11) 0.0085(11) -0.0014(11)
N2 0.0339(16) 0.0206(13) 0.0226(12) -0.0014(10) 0.0114(11) -0.0012(12)
C1 0.038(2) 0.046(2) 0.0313(17) 0.0061(15) 0.0119(16) 0.0071(17)
C2 0.053(3) 0.057(2) 0.0217(16) 0.0030(16) 0.0054(17) 0.0088(19)
C3 0.039(3) 0.064(2) 0.0303(18) -0.0054(17) 0.0009(18) 0.0049(19)
C4 0.028(2) 0.0408(19) 0.0335(17) -0.0020(15) 0.0087(15) 0.0008(16)
C5 0.0227(18) 0.0266(16) 0.0262(15) -0.0092(13) 0.0086(13) -0.0025(14)
C6 0.0331(19) 0.0222(16) 0.0241(14) -0.0016(13) 0.0133(14) -0.0013(14)
C7 0.036(2) 0.037(2) 0.0450(18) 0.0039(16) 0.0159(16) -0.0033(17)
C8 0.053(2) 0.035(2) 0.070(2) 0.0121(17) 0.0291(19) -0.0128(18)
C9 0.056(3) 0.039(2) 0.0401(18) 0.0126(16) 0.0230(17) 0.0017(18)
C10 0.031(2) 0.0302(18) 0.0215(15) -0.0065(13) -0.0042(15) 0.0073(15)

loop_
_atom_type_symbol
_atom_type_description
_atom_type_scat_dispersion_real
_atom_type_scat_dispersion_imag
_atom_type_scat_source
C C 0.0033 0.0016 'International Tables Vol C Tables 4.2.6.8 and 6.1.1.4'
H H 0.0000 0.0000 'International Tables Vol C Tables 4.2.6.8 and 6.1.1.4'
N N 0.0061 0.0033 'International Tables Vol C Tables 4.2.6.8 and 6.1.1.4'
S S 0.1246 0.1234 'International Tables Vol C Tables 4.2.6.8 and 6.1.1.4'
Mn Mn 0.3368 0.7283 'International Tables Vol C Tables 4.2.6.8 and 6.1.1.4'
As As 0.0499 2.0058 'International Tables Vol C Tables 4.2.6.8 and 6.1.1.4'

loop_
_geom_angle_atom_site_label_1
_geom_angle_atom_site_label_2
_geom_angle_atom_site_label_3
_geom_angle
_geom_angle_site_symmetry_1
_geom_angle_site_symmetry_3
S1 Mn1 S5 90.04(3) . .
S1 Mn1 S4 99.24(3) . 4_565
S5 Mn1 S4 84.10(3) . 4_565
S1 Mn1 S2 83.47(3) . .
S5 Mn1 S2 92.10(3) . .
S4 Mn1 S2 175.31(3) 4_565 .
S1 Mn1 S2 94.27(3) . 3_655
S5 Mn1 S2 173.66(3) . 3_655
S4 Mn1 S2 90.62(3) 4_565 3_655
S2 Mn1 S2 92.99(3) . 3_655
S1 Mn1 S3 173.32(3) . 3_655
S5 Mn1 S3 96.59(3) . 3_655
S4 Mn1 S3 80.71(3) 4_565 3_655
S2 Mn1 S3 97.05(3) . 3_655
S2 Mn1 S3 79.05(3) 3_655 3_655
N2 Mn2 N1 73.34(8) . .
N2 Mn2 S5 107.89(6) . .
N1 Mn2 S5 175.67(7) . .
N2 Mn2 S4 160.08(6) . .
N1 Mn2 S4 93.00(7) . .
S5 Mn2 S4 84.72(3) . .
N2 Mn2 S1 96.25(7) . .
N1 Mn2 S1 93.84(7) . .
S5 Mn2 S1 90.16(3) . .
S4 Mn2 S1 99.13(3) . .
N2 Mn2 S2 82.15(7) . 2_655
N1 Mn2 S2 91.06(6) . 2_655
S5 Mn2 S2 85.04(3) . 2_655
S4 Mn2 S2 83.72(3) . 2_655
S1 Mn2 S2 174.19(3) . 2_655
S1 As1 S2 99.59(3) . .
S1 As1 S3 96.54(3) . .
S2 As1 S3 95.99(3) . .
S4 As2 S5 100.01(3) . .
S4 As2 S3 97.94(3) . 2_655
S5 As2 S3 100.17(3) . 2_655
As1 S1 Mn1 89.22(3) . .
As1 S1 Mn2 96.14(3) . .
Mn1 S1 Mn2 89.32(3) . .
As1 S2 Mn1 87.71(3) . .
As1 S2 Mn1 93.58(3) . 3_655
Mn1 S2 Mn1 87.01(3) . 3_655
As1 S3 As2 99.61(4) . 2_645
As1 S3 Mn1 89.76(3) . 3_655
As2 S3 Mn1 87.97(3) 2_645 3_655
As2 S4 Mn2 87.59(3) . .
As2 S4 Mn1 93.33(3) . 4_566
Mn2 S4 Mn1 97.49(3) . 4_566
As2 S5 Mn2 87.59(3) . .
As2 S5 Mn1 105.11(3) . .
Mn2 S5 Mn1 90.22(3) . .
C5 N1 C1 117.6(2) . .
C5 N1 Mn2 118.23(17) . .
C1 N1 Mn2 124.1(2) . .
C6 N2 C10 117.8(3) . .
C6 N2 Mn2 117.16(17) . .
C10 N2 Mn2 125.0(2) . .
N1 C1 C2 122.3(3) . .
N1 C1 H1A 118.8 . .
C2 C1 H1A 118.8 . .
C3 C2 C1 119.6(3) . .
C3 C2 H2A 120.2 . .
C1 C2 H2A 120.2 . .
C2 C3 C4 118.1(3) . .
C2 C3 H3A 121.0 . .
C4 C3 H3A 121.0 . .
C5 C4 C3 119.7(3) . .
C5 C4 H4A 120.1 . .
C3 C4 H4A 120.1 . .
N1 C5 C4 122.6(3) . .
N1 C5 C6 114.2(2) . .
C4 C5 C6 123.1(3) . .
N2 C6 C7 122.3(2) . .
N2 C6 C5 117.0(3) . .
C7 C6 C5 120.7(3) . .
C8 C7 C6 118.7(3) . .
C8 C7 H7A 120.7 . .
C6 C7 H7A 120.7 . .
C7 C8 C9 119.7(3) . .
C7 C8 H8A 120.1 . .
C9 C8 H8A 120.1 . .
C10 C9 C8 118.4(3) . .
C10 C9 H9A 120.8 . .
C8 C9 H9A 120.8 . .
N2 C10 C9 123.1(3) . .
N2 C10 H10A 118.4 . .
C9 C10 H10A 118.4 . .

loop_
_geom_bond_atom_site_label_1
_geom_bond_atom_site_label_2
_geom_bond_distance
_geom_bond_site_symmetry_2
Mn1 S1 2.5665(9) .
Mn1 S5 2.5982(9) .
Mn1 S4 2.6075(9) 4_565
Mn1 S2 2.6181(9) .
Mn1 S2 2.6291(9) 3_655
Mn1 S3 2.7278(9) 3_655
Mn2 N2 2.225(3) .
Mn2 N1 2.242(2) .
Mn2 S5 2.5434(9) .
Mn2 S4 2.5445(10) .
Mn2 S1 2.6157(10) .
Mn2 S2 3.0101(10) 2_655
As1 S1 2.2543(9) .
As1 S2 2.2652(8) .
As1 S3 2.3239(9) .
As2 S4 2.2368(8) .
As2 S5 2.2382(9) .
As2 S3 2.3435(9) 2_655
S2 Mn1 2.6291(9) 3_655
S3 As2 2.3435(9) 2_645
S3 Mn1 2.7278(9) 3_655
S4 Mn1 2.6075(9) 4_566
N1 C5 1.339(4) .
N1 C1 1.342(3) .
N2 C6 1.342(4) .
N2 C10 1.343(3) .
C1 C2 1.379(4) .
C1 H1A 0.9300 .
C2 C3 1.362(5) .
C2 H2A 0.9300 .
C3 C4 1.382(4) .
C3 H3A 0.9300 .
C4 C5 1.362(4) .
C4 H4A 0.9300 .
C5 C6 1.509(4) .
C6 C7 1.380(4) .
C7 C8 1.370(4) .
C7 H7A 0.9300 .
C8 C9 1.376(4) .
C8 H8A 0.9300 .
C9 C10 1.367(5) .
C9 H9A 0.9300 .
C10 H10A 0.9300 .
